data_4027049
loop_
_publ_author_name
'Ying Han'
'Hai-Yan Lu'
'Qian-Shou Zong'
'Jia-Bin Guo'
'Chuan-Feng Chen'

_publ_section_title
;
 Synthesis of Triptycene-Derived Macrotricyclic Host Containing Two
 Dibenzo-[18]-crown-6 Moieties and Its Complexation with Paraquat
 Derivatives: Li+-Ion-Controlled Binding and Release of the Guests in the
 Complexes
;
_journal_name_full 'Journal of Organic Chemistry'
_journal_page_first 2422
_journal_page_last 2430
_journal_paper_doi 10.1021/jo3000755
_journal_volume 77
_journal_year 2012
_chemical_formula_moiety 'C60 H60 O12, 2(C14 H18 N2 O2), 4(F6 P)'
_chemical_formula_sum 'C88 H96 F24 N4 O16 P4'
_chemical_formula_weight 2045.57
_chemical_name_systematic
; 
 ? 
;
_space_group_IT_number 2
_symmetry_cell_setting triclinic
_symmetry_space_group_name_Hall '-P 1'
_symmetry_space_group_name_H-M 'P -1'
_atom_sites_solution_hydrogens geom
_atom_sites_solution_primary direct
_atom_sites_solution_secondary difmap
_audit_creation_method SHELXL-97
_cell_angle_alpha 73.342(12)
_cell_angle_beta 76.401(12)
_cell_angle_gamma 71.387(11)
_cell_formula_units_Z 2
_cell_length_a 13.274(2)
_cell_length_b 16.473(3)
_cell_length_c 21.939(4)
_cell_measurement_reflns_used 11994
_cell_measurement_temperature 173(2)
_cell_measurement_theta_max 25.35
_cell_measurement_theta_min 1.47
_cell_volume 4300.7(13)
_computing_cell_refinement 'CrystalClear (Rigaku Inc., 2007)'
_computing_data_collection 'CrystalClear (Rigaku Inc., 2007)'
_computing_data_reduction 'CrystalClear (Rigaku Inc., 2007)'
_computing_molecular_graphics 'XP in Siemens SHELXTL (Sheldrick, 1994)'
_computing_publication_material 'SHELX97 (Sheldrick, 1997)'
_computing_structure_refinement 'SHELXL-97 (Sheldrick, 1997)'
_computing_structure_solution 'SHELXS-97 (Sheldrick, 1990)'
_diffrn_ambient_temperature 173(2)
_diffrn_measured_fraction_theta_full 0.989
_diffrn_measured_fraction_theta_max 0.989
_diffrn_measurement_device_type 'MM007-HF CCD(Saturn 724+)'
_diffrn_measurement_method '\w scans at fixed \c = 45\%'
_diffrn_radiation_monochromator Confocal
_diffrn_radiation_source 'rotating anode'
_diffrn_radiation_type MoK\a
_diffrn_radiation_wavelength 0.71073
_diffrn_reflns_av_R_equivalents 0.0518
_diffrn_reflns_av_sigmaI/netI 0.0766
_diffrn_reflns_limit_h_max 15
_diffrn_reflns_limit_h_min -15
_diffrn_reflns_limit_k_max 19
_diffrn_reflns_limit_k_min -19
_diffrn_reflns_limit_l_max 26
_diffrn_reflns_limit_l_min -26
_diffrn_reflns_number 33191
_diffrn_reflns_theta_full 25.35
_diffrn_reflns_theta_max 25.35
_diffrn_reflns_theta_min 1.64
_exptl_absorpt_coefficient_mu 0.211
_exptl_absorpt_correction_T_max 0.9937
_exptl_absorpt_correction_T_min 0.9354
_exptl_absorpt_correction_type multi-scan
_exptl_absorpt_process_details 'CrystalClear (Rigaku Inc., 2007)'
_exptl_crystal_colour brown
_exptl_crystal_density_diffrn 1.580
_exptl_crystal_description plate
_exptl_crystal_F_000 2112
_exptl_crystal_size_max 0.32
_exptl_crystal_size_mid 0.23
_exptl_crystal_size_min 0.03
_refine_diff_density_max 2.007
_refine_diff_density_min -0.621
_refine_diff_density_rms 0.104
_refine_ls_extinction_method none
_refine_ls_goodness_of_fit_ref 2.025
_refine_ls_hydrogen_treatment constr
_refine_ls_matrix_type full
_refine_ls_number_parameters 1263
_refine_ls_number_reflns 15580
_refine_ls_number_restraints 105
_refine_ls_restrained_S_all 2.053
_refine_ls_R_factor_all 0.1797
_refine_ls_R_factor_gt 0.1456
_refine_ls_shift/su_max 0.002
_refine_ls_shift/su_mean 0.000
_refine_ls_structure_factor_coef Fsqd
_refine_ls_weighting_details 'calc w=1/[\s^2^(Fo^2^)+(0.1000P)^2^+0.0000P] where P=(Fo^2^+2Fc^2^)/3'
_refine_ls_weighting_scheme calc
_refine_ls_wR_factor_gt 0.3436
_refine_ls_wR_factor_ref 0.3608
_reflns_number_gt 10925
_reflns_number_total 15580
_reflns_threshold_expression >2sigma(I)
_cod_data_source_file jo3000755_si_003.cif
_cod_data_source_block mx985
_cod_original_cell_volume 4300.6(12)
_cod_database_code 4027049

loop_
_symmetry_equiv_pos_as_xyz
'x, y, z'
'-x, -y, -z'

loop_
_atom_site_label
_atom_site_type_symbol
_atom_site_fract_x
_atom_site_fract_y
_atom_site_fract_z
_atom_site_U_iso_or_equiv
_atom_site_adp_type
_atom_site_occupancy
_atom_site_symmetry_multiplicity
_atom_site_calc_flag
_atom_site_refinement_flags
_atom_site_disorder_assembly
_atom_site_disorder_group
P1 P 0.17216(14) 0.12552(12) 0.41527(10) 0.0606(5) Uani 1 1 d . . .
P2 P 0.36557(15) 0.86688(13) 0.03094(10) 0.0655(6) Uani 1 1 d . . .
P3 P 0.34579(17) 0.34725(15) 0.16921(11) 0.0730(6) Uani 1 1 d . . .
P4 P 0.23285(19) 0.63896(18) 0.29550(10) 0.0816(7) Uani 1 1 d . . .
F1 F 0.2483(6) 0.1824(5) 0.3902(3) 0.161(3) Uani 1 1 d . . .
F2 F 0.2253(5) 0.0616(5) 0.3699(4) 0.155(3) Uani 1 1 d . . .
F3 F 0.1163(4) 0.1834(4) 0.4677(4) 0.139(2) Uani 1 1 d . . .
F4 F 0.0837(5) 0.1843(4) 0.3746(3) 0.137(2) Uani 1 1 d . . .
F5 F 0.2475(5) 0.0649(4) 0.4667(3) 0.127(2) Uani 1 1 d . . .
F6 F 0.0898(4) 0.0681(3) 0.4488(3) 0.1140(18) Uani 1 1 d . . .
F7 F 0.2751(5) 0.9087(6) 0.0792(3) 0.199(4) Uani 1 1 d . . .
F8 F 0.4624(5) 0.8262(6) -0.0151(3) 0.164(3) Uani 1 1 d . . .
F9 F 0.3186(6) 0.7890(4) 0.0429(3) 0.150(3) Uani 1 1 d . . .
F10 F 0.4149(6) 0.9444(4) 0.0201(4) 0.162(3) Uani 1 1 d . . .
F11 F 0.2999(4) 0.9188(3) -0.0263(2) 0.1011(16) Uani 1 1 d . . .
F12 F 0.4340(4) 0.8166(3) 0.0893(2) 0.0944(15) Uani 1 1 d . . .
F13 F 0.2423(8) 0.4101(7) 0.1937(5) 0.269(7) Uani 1 1 d . . .
F14 F 0.4449(5) 0.2739(7) 0.1546(6) 0.223(5) Uani 1 1 d . . .
F15 F 0.3587(9) 0.4181(7) 0.1101(3) 0.232(6) Uani 1 1 d . . .
F16 F 0.3249(5) 0.2775(4) 0.2328(3) 0.131(2) Uani 1 1 d . . .
F17 F 0.2829(5) 0.3123(4) 0.1359(3) 0.131(2) Uani 1 1 d . . .
F18 F 0.4195(8) 0.3764(4) 0.1985(4) 0.198(4) Uani 1 1 d . . .
F19 F 0.2045(10) 0.5947(7) 0.2524(3) 0.236(5) Uani 1 1 d . . .
F20 F 0.3578(5) 0.5974(5) 0.2750(3) 0.165(3) Uani 1 1 d . . .
F21 F 0.1135(4) 0.6872(6) 0.3172(3) 0.174(4) Uani 1 1 d . . .
F22 F 0.2254(5) 0.5570(4) 0.3554(3) 0.126(2) Uani 1 1 d . . .
F23 F 0.2415(4) 0.7186(4) 0.2367(2) 0.1106(19) Uani 1 1 d . . .
F24 F 0.2683(5) 0.6816(4) 0.3395(3) 0.125(2) Uani 1 1 d . . .
O1 O 0.7856(6) 0.5941(5) 0.0470(4) 0.126(2) Uani 1 1 d U A .
O2 O 0.7245(4) 0.7624(3) 0.0473(2) 0.0752(15) Uani 1 1 d D . .
O3 O 0.7183(4) 0.8846(3) 0.1236(2) 0.0727(14) Uani 1 1 d D . .
O4 O 0.9698(6) 0.5593(5) 0.0945(3) 0.115(2) Uani 1 1 d U . .
O5 O 1.0441(4) 0.6849(3) 0.1319(2) 0.0625(12) Uani 1 1 d . . .
O6 O 0.9114(4) 0.8531(3) 0.1638(2) 0.0567(11) Uani 1 1 d . A .
O7 O 0.7878(4) 0.3947(3) 0.44593(18) 0.0551(11) Uani 1 1 d . A .
O8 O 0.7876(4) 0.2168(3) 0.5364(2) 0.0701(14) Uani 1 1 d . . .
O9 O 0.7867(4) 0.1418(3) 0.39786(19) 0.0591(12) Uani 1 1 d . . .
O10 O 0.5933(4) 0.4255(3) 0.4148(2) 0.0635(12) Uani 1 1 d . A .
O12 O 0.6018(3) 0.1786(3) 0.3512(2) 0.0587(12) Uani 1 1 d . . .
O13 O 0.3892(4) -0.0606(4) 0.1827(3) 0.0798(15) Uani 1 1 d . . .
H13 H 0.3351 -0.0615 0.2116 0.120 Uiso 1 1 calc R . .
O14 O 1.1872(4) -0.0352(4) 0.2606(3) 0.108(2) Uani 1 1 d . . .
H14A H 1.2438 -0.0612 0.2396 0.162 Uiso 1 1 calc R . .
O15 O 0.5313(4) 0.5077(4) 0.0611(2) 0.0845(16) Uani 1 1 d . . .
H15 H 0.4923 0.4737 0.0800 0.127 Uiso 1 1 calc R . .
O16 O 1.0428(4) 0.4925(4) 0.4116(3) 0.0903(18) Uani 1 1 d . . .
H16A H 1.0334 0.4889 0.4514 0.135 Uiso 1 1 calc R . .
N1 N 0.4763(5) 0.0626(4) 0.2130(3) 0.0662(16) Uani 1 1 d . . .
N2 N 0.9596(4) -0.0347(3) 0.3296(3) 0.0550(14) Uani 1 1 d . . .
N3 N 0.5276(5) 0.5780(4) 0.1681(2) 0.0562(14) Uani 1 1 d . . .
N4 N 0.9996(5) 0.4449(4) 0.3036(3) 0.0620(16) Uani 1 1 d . . .
C1 C 0.6873(5) 0.2015(4) 0.3092(3) 0.0423(13) Uani 1 1 d . . .
C2 C 0.6880(4) 0.2368(4) 0.2422(2) 0.0377(13) Uani 1 1 d . . .
H2 H 0.6236 0.2528 0.2246 0.045 Uiso 1 1 calc R . .
C3 C 0.7811(4) 0.2477(3) 0.2031(2) 0.0363(12) Uani 1 1 d . . .
C4 C 0.8777(4) 0.2246(4) 0.2275(3) 0.0393(13) Uani 1 1 d . . .
C5 C 0.8781(4) 0.1913(4) 0.2929(3) 0.0418(13) Uani 1 1 d . . .
H5 H 0.9428 0.1759 0.3100 0.050 Uiso 1 1 calc R . .
C6 C 0.7830(5) 0.1802(4) 0.3337(3) 0.0425(14) Uani 1 1 d . . .
C7 C 0.7953(5) 0.2800(4) 0.1290(3) 0.0447(14) Uani 1 1 d . . .
C8 C 0.8454(6) 0.3550(4) 0.1140(3) 0.0542(17) Uani 1 1 d . . .
C9 C 0.9398(6) 0.3332(4) 0.1395(3) 0.0601(19) Uani 1 1 d . . .
C10 C 0.9763(5) 0.2362(4) 0.1767(3) 0.0484(15) Uani 1 1 d . . .
C11 C 0.7996(7) 0.4405(4) 0.0817(3) 0.065(2) Uani 1 1 d . . .
H11 H 0.7360 0.4536 0.0639 0.079 Uiso 1 1 calc R . .
C12 C 0.8454(7) 0.5028(6) 0.0760(4) 0.083(3) Uani 1 1 d . . .
C13 C 0.9324(6) 0.4889(4) 0.0997(3) 0.0592(17) Uani 1 1 d U . .
C14 C 0.9914(7) 0.3983(6) 0.1329(4) 0.084(3) Uani 1 1 d . . .
H14 H 1.0573 0.3863 0.1480 0.101 Uiso 1 1 calc R . .
C15 C 0.8821(5) 0.2038(4) 0.1059(3) 0.0462(14) Uani 1 1 d . . .
C16 C 0.8685(5) 0.1544(4) 0.0680(3) 0.0534(16) Uani 1 1 d . . .
H16 H 0.8038 0.1705 0.0507 0.064 Uiso 1 1 calc R . .
C17 C 0.9500(6) 0.0821(5) 0.0561(3) 0.0621(18) Uani 1 1 d . . .
H17 H 0.9404 0.0477 0.0308 0.074 Uiso 1 1 calc R . .
C18 C 1.0440(6) 0.0582(4) 0.0794(3) 0.0614(19) Uani 1 1 d . . .
H18 H 1.0995 0.0082 0.0700 0.074 Uiso 1 1 calc R . .
C19 C 1.0588(5) 0.1075(4) 0.1172(3) 0.0536(16) Uani 1 1 d . . .
H19 H 1.1245 0.0909 0.1336 0.064 Uiso 1 1 calc R . .
C20 C 0.9783(5) 0.1802(4) 0.1309(3) 0.0453(14) Uani 1 1 d . . .
C21 C 0.6899(5) 0.3044(5) 0.1020(3) 0.0623(19) Uani 1 1 d . . .
H21A H 0.6621 0.2527 0.1133 0.094 Uiso 1 1 calc R . .
H21B H 0.7036 0.3247 0.0550 0.094 Uiso 1 1 calc R . .
H21C H 0.6368 0.3515 0.1205 0.094 Uiso 1 1 calc R . .
C22 C 1.0803(5) 0.2113(5) 0.2033(3) 0.068(2) Uani 1 1 d . . .
H22A H 1.0973 0.1489 0.2255 0.102 Uiso 1 1 calc R . .
H22C H 1.0722 0.2472 0.2337 0.102 Uiso 1 1 calc R . .
H22B H 1.1388 0.2216 0.1678 0.102 Uiso 1 1 calc R . .
C23 C 0.8171(10) 0.6444(9) 0.0006(6) 0.129(4) Uani 1 1 d U . .
H23A H 0.8244 0.6227 -0.0383 0.155 Uiso 1 1 calc R A .
H23B H 0.8892 0.6460 0.0044 0.155 Uiso 1 1 calc R . .
C24 C 0.7471(10) 0.7310(6) -0.0069(4) 0.122(4) Uani 1 1 d . A .
H24B H 0.7809 0.7707 -0.0431 0.146 Uiso 1 1 calc R . .
H24A H 0.6791 0.7312 -0.0182 0.146 Uiso 1 1 calc R . .
C25 C 0.6995(10) 0.8505(7) 0.0261(5) 0.067(3) Uani 0.635(11) 1 d PDU A 1
H25A H 0.6227 0.8786 0.0401 0.081 Uiso 0.635(11) 1 calc PR A 1
H25B H 0.7172 0.8686 -0.0213 0.081 Uiso 0.635(11) 1 calc PR A 1
C26 C 0.7906(9) 0.8747(10) 0.0680(5) 0.082(4) Uani 0.635(11) 1 d PDU A 1
H26A H 0.8554 0.8250 0.0760 0.099 Uiso 0.635(11) 1 calc PR A 1
H26B H 0.8120 0.9292 0.0447 0.099 Uiso 0.635(11) 1 calc PR A 1
C25' C 0.7940(14) 0.8022(16) 0.0585(13) 0.101(7) Uani 0.365(11) 1 d PDU A 2
H25D H 0.8350 0.8320 0.0196 0.122 Uiso 0.365(11) 1 calc PR A 2
H25C H 0.8393 0.7664 0.0919 0.122 Uiso 0.365(11) 1 calc PR A 2
C26' C 0.6502(12) 0.8764(12) 0.0905(7) 0.051(5) Uani 0.365(11) 1 d PDU A 2
H26D H 0.6189 0.9300 0.0591 0.061 Uiso 0.365(11) 1 calc PR A 2
H26C H 0.5968 0.8443 0.1160 0.061 Uiso 0.365(11) 1 calc PR A 2
C27 C 1.0741(7) 0.5444(6) 0.1053(5) 0.090(3) Uani 1 1 d U . .
H27A H 1.1245 0.5034 0.0793 0.108 Uiso 1 1 calc R . .
H27B H 1.0785 0.5161 0.1513 0.108 Uiso 1 1 calc R . .
C28 C 1.1087(6) 0.6286(6) 0.0879(4) 0.093(3) Uani 1 1 d . . .
H28B H 1.1859 0.6144 0.0911 0.112 Uiso 1 1 calc R . .
H28A H 1.0990 0.6599 0.0430 0.112 Uiso 1 1 calc R . .
C29 C 1.0808(7) 0.7597(6) 0.1187(4) 0.082(2) Uani 1 1 d . . .
H29A H 1.0670 0.7966 0.0755 0.099 Uiso 1 1 calc R . .
H29B H 1.1592 0.7424 0.1192 0.099 Uiso 1 1 calc R . .
C30 C 1.0217(8) 0.8103(7) 0.1693(4) 0.099(3) Uani 1 1 d . . .
H30A H 1.0257 0.7694 0.2122 0.119 Uiso 1 1 calc R . .
H30B H 1.0584 0.8551 0.1668 0.119 Uiso 1 1 calc R . .
C31 C 0.7329(5) 0.8387(4) 0.1858(3) 0.0484(15) Uani 1 1 d . A .
C32 C 0.8308(5) 0.8225(4) 0.2065(3) 0.0450(14) Uani 1 1 d . . .
C33 C 0.8402(5) 0.7831(4) 0.2712(3) 0.0437(14) Uani 1 1 d . A .
H33 H 0.9061 0.7724 0.2859 0.052 Uiso 1 1 calc R . .
C34 C 0.7540(4) 0.7596(3) 0.3140(2) 0.0365(12) Uani 1 1 d . . .
C35 C 0.6570(4) 0.7764(3) 0.2923(3) 0.0380(13) Uani 1 1 d . A .
C36 C 0.6467(5) 0.8151(4) 0.2291(3) 0.0470(15) Uani 1 1 d . . .
H36 H 0.5803 0.8259 0.2149 0.056 Uiso 1 1 calc R A .
C37 C 0.7527(4) 0.7188(3) 0.3863(2) 0.0362(12) Uani 1 1 d . A .
C38 C 0.6566(4) 0.7818(4) 0.4187(2) 0.0387(13) Uani 1 1 d . . .
C39 C 0.5604(4) 0.7970(4) 0.3970(3) 0.0414(13) Uani 1 1 d . A .
C40 C 0.5680(4) 0.7481(4) 0.3462(3) 0.0437(14) Uani 1 1 d . . .
C41 C 0.8575(4) 0.7013(4) 0.4097(3) 0.0466(14) Uani 1 1 d . . .
H41C H 0.8756 0.7570 0.4020 0.070 Uiso 1 1 calc R A .
H41A H 0.9147 0.6616 0.3863 0.070 Uiso 1 1 calc R . .
H41B H 0.8501 0.6740 0.4559 0.070 Uiso 1 1 calc R . .
C42 C 0.4613(5) 0.7669(4) 0.3217(3) 0.0546(16) Uani 1 1 d . A .
H42B H 0.4075 0.7486 0.3577 0.082 Uiso 1 1 calc R . .
H42A H 0.4729 0.7340 0.2887 0.082 Uiso 1 1 calc R . .
H42C H 0.4356 0.8301 0.3032 0.082 Uiso 1 1 calc R . .
C43 C 0.6599(5) 0.8243(4) 0.4636(3) 0.0451(14) Uani 1 1 d . A .
H43 H 0.7257 0.8144 0.4782 0.054 Uiso 1 1 calc R . .
C44 C 0.5666(5) 0.8816(4) 0.4873(3) 0.0547(16) Uani 1 1 d . . .
H44 H 0.5698 0.9115 0.5177 0.066 Uiso 1 1 calc R A .
C45 C 0.4694(5) 0.8964(4) 0.4678(3) 0.0533(16) Uani 1 1 d . A .
H45 H 0.4061 0.9348 0.4852 0.064 Uiso 1 1 calc R . .
C46 C 0.4657(5) 0.8538(4) 0.4220(3) 0.0513(15) Uani 1 1 d . . .
H46 H 0.3996 0.8632 0.4078 0.062 Uiso 1 1 calc R A .
C47 C 0.7158(4) 0.6351(4) 0.3959(2) 0.0370(12) Uani 1 1 d . . .
C48 C 0.7717(4) 0.5499(4) 0.4210(2) 0.0388(13) Uani 1 1 d . A .
H48 H 0.8385 0.5384 0.4350 0.047 Uiso 1 1 calc R . .
C49 C 0.7289(5) 0.4815(4) 0.4255(2) 0.0430(14) Uani 1 1 d . . .
C50 C 0.6303(5) 0.4971(4) 0.4081(3) 0.0468(14) Uani 1 1 d . A .
C51 C 0.5746(5) 0.5826(4) 0.3819(3) 0.0455(14) Uani 1 1 d . . .
H51 H 0.5075 0.5936 0.3685 0.055 Uiso 1 1 calc R A .
C52 C 0.6179(4) 0.6529(4) 0.3752(3) 0.0402(13) Uani 1 1 d . A .
C53 C 0.7962(7) 0.3673(5) 0.5126(3) 0.073(2) Uani 1 1 d . . .
H53A H 0.7236 0.3763 0.5389 0.088 Uiso 1 1 calc R A .
H53B H 0.8350 0.4025 0.5233 0.088 Uiso 1 1 calc R . .
C54 C 0.8568(6) 0.2712(4) 0.5272(3) 0.0579(17) Uani 1 1 d . A .
H54A H 0.9159 0.2591 0.4911 0.069 Uiso 1 1 calc R . .
H54B H 0.8891 0.2571 0.5666 0.069 Uiso 1 1 calc R . .
C55 C 0.8092(6) 0.1617(5) 0.4954(3) 0.071(2) Uani 1 1 d . . .
H55A H 0.7799 0.1107 0.5179 0.086 Uiso 1 1 calc R . .
H55B H 0.8882 0.1390 0.4842 0.086 Uiso 1 1 calc R . .
C56 C 0.7646(7) 0.2039(6) 0.4379(3) 0.081(2) Uani 1 1 d . . .
H56B H 0.7960 0.2534 0.4140 0.097 Uiso 1 1 calc R . .
H56A H 0.6858 0.2282 0.4487 0.097 Uiso 1 1 calc R . .
C57 C 0.4814(7) 0.4387(7) 0.4237(5) 0.106(4) Uani 1 1 d . . .
H57B H 0.4496 0.4710 0.4584 0.128 Uiso 1 1 calc R B 1
H57A H 0.4564 0.4791 0.3838 0.128 Uiso 1 1 calc R B 1
O11 O 0.4807(7) 0.3615(6) 0.3518(4) 0.081(3) Uani 0.644(11) 1 d PDU C 1
C58 C 0.4359(10) 0.3708(8) 0.4380(6) 0.074(4) Uani 0.644(11) 1 d PDU C 1
H58A H 0.3568 0.3883 0.4506 0.089 Uiso 0.644(11) 1 d PR C 1
H58B H 0.4699 0.3185 0.4695 0.089 Uiso 0.644(11) 1 d PR C 1
O11' O 0.4860(11) 0.3036(9) 0.4122(6) 0.066(5) Uani 0.356(11) 1 d PDU C 2
C58' C 0.4365(18) 0.4303(12) 0.3853(11) 0.073(7) Uani 0.356(11) 1 d PDU C 2
H58D H 0.4658 0.4539 0.3401 0.087 Uiso 0.356(11) 1 d PR C 2
H58C H 0.3572 0.4537 0.3935 0.087 Uiso 0.356(11) 1 d PR C 2
C59 C 0.4420(9) 0.2953(7) 0.3658(5) 0.113(4) Uani 1 1 d D . .
H59 H 0.3678 0.3177 0.3557 0.135 Uiso 1 1 calc R C 1
H11A H 0.4360 0.2723 0.4131 0.135 Uiso 1 1 calc R C 1
C60 C 0.4958(5) 0.2212(5) 0.3365(3) 0.0581(17) Uani 1 1 d . C .
H60A H 0.4526 0.1781 0.3516 0.070 Uiso 1 1 calc R . .
H60B H 0.4997 0.2418 0.2892 0.070 Uiso 1 1 calc R . .
C61 C 0.3799(7) 0.0259(6) 0.1455(5) 0.085(3) Uani 1 1 d . . .
H61A H 0.3140 0.0468 0.1254 0.103 Uiso 1 1 calc R . .
H61B H 0.4426 0.0269 0.1107 0.103 Uiso 1 1 calc R . .
C62 C 0.3745(6) 0.0857(6) 0.1868(4) 0.080(2) Uani 1 1 d . . .
H62B H 0.3602 0.1471 0.1610 0.095 Uiso 1 1 calc R . .
H62A H 0.3141 0.0819 0.2229 0.095 Uiso 1 1 calc R . .
C63 C 0.5650(6) 0.0756(5) 0.1726(4) 0.074(2) Uani 1 1 d . . .
H63 H 0.5610 0.0998 0.1281 0.088 Uiso 1 1 calc R . .
C64 C 0.6627(5) 0.0548(5) 0.1936(3) 0.0603(18) Uani 1 1 d . . .
H64 H 0.7249 0.0644 0.1638 0.072 Uiso 1 1 calc R . .
C65 C 0.6689(5) 0.0199(4) 0.2587(3) 0.0492(15) Uani 1 1 d . . .
C66 C 0.5757(5) 0.0060(5) 0.2998(3) 0.0604(18) Uani 1 1 d . . .
H66 H 0.5772 -0.0183 0.3445 0.073 Uiso 1 1 calc R . .
C67 C 0.4807(6) 0.0276(5) 0.2757(4) 0.0646(19) Uani 1 1 d . . .
H67 H 0.4176 0.0174 0.3042 0.078 Uiso 1 1 calc R . .
C68 C 0.7713(5) -0.0011(4) 0.2834(3) 0.0452(14) Uani 1 1 d . . .
C69 C 0.8649(5) 0.0025(4) 0.2424(3) 0.0543(16) Uani 1 1 d . . .
H69 H 0.8659 0.0174 0.1972 0.065 Uiso 1 1 calc R . .
C70 C 0.9601(5) -0.0160(4) 0.2673(3) 0.0576(17) Uani 1 1 d . . .
H70 H 1.0257 -0.0149 0.2385 0.069 Uiso 1 1 calc R . .
C71 C 0.8690(6) -0.0382(4) 0.3719(3) 0.0562(17) Uani 1 1 d . . .
H71 H 0.8704 -0.0518 0.4168 0.067 Uiso 1 1 calc R . .
C72 C 0.7744(5) -0.0219(4) 0.3498(3) 0.0533(16) Uani 1 1 d . . .
H72 H 0.7103 -0.0248 0.3798 0.064 Uiso 1 1 calc R . .
C73 C 1.0612(6) -0.0466(6) 0.3564(4) 0.076(2) Uani 1 1 d . . .
H73B H 1.0677 0.0120 0.3554 0.091 Uiso 1 1 calc R . .
H73A H 1.0542 -0.0797 0.4019 0.091 Uiso 1 1 calc R . .
C74 C 1.1605(6) -0.0938(6) 0.3197(4) 0.081(2) Uani 1 1 d . . .
H74B H 1.2202 -0.1147 0.3451 0.097 Uiso 1 1 calc R . .
H74A H 1.1487 -0.1456 0.3110 0.097 Uiso 1 1 calc R . .
C75 C 0.4750(7) 0.5910(6) 0.0641(4) 0.080(3) Uani 1 1 d . . .
H75A H 0.4118 0.6084 0.0419 0.096 Uiso 1 1 calc R . .
H75B H 0.5208 0.6310 0.0413 0.096 Uiso 1 1 calc R . .
C76 C 0.4374(6) 0.6007(5) 0.1323(3) 0.068(2) Uani 1 1 d . . .
H76B H 0.3948 0.6622 0.1321 0.082 Uiso 1 1 calc R . .
H76A H 0.3896 0.5621 0.1546 0.082 Uiso 1 1 calc R . .
C77 C 0.5886(7) 0.6331(4) 0.1567(3) 0.0646(19) Uani 1 1 d . . .
H77 H 0.5697 0.6889 0.1279 0.078 Uiso 1 1 calc R . .
C78 C 0.6777(6) 0.6113(4) 0.1854(3) 0.0601(18) Uani 1 1 d . . .
H78 H 0.7201 0.6515 0.1759 0.072 Uiso 1 1 calc R . .
C79 C 0.7061(5) 0.5315(4) 0.2280(3) 0.0504(16) Uani 1 1 d . . .
C80 C 0.6402(7) 0.4764(5) 0.2400(3) 0.069(2) Uani 1 1 d . . .
H80 H 0.6556 0.4211 0.2699 0.083 Uiso 1 1 calc R . .
C81 C 0.5545(7) 0.5005(5) 0.2096(3) 0.072(2) Uani 1 1 d . . .
H81 H 0.5116 0.4609 0.2180 0.087 Uiso 1 1 calc R . .
C82 C 0.8054(5) 0.5029(4) 0.2566(3) 0.0501(16) Uani 1 1 d . . .
C83 C 0.8681(6) 0.5601(5) 0.2490(3) 0.0643(19) Uani 1 1 d . . .
H83 H 0.8446 0.6201 0.2273 0.077 Uiso 1 1 calc R . .
C84 C 0.9642(6) 0.5295(5) 0.2731(3) 0.0638(19) Uani 1 1 d . . .
H84 H 1.0060 0.5690 0.2679 0.077 Uiso 1 1 calc R . .
C85 C 0.9385(6) 0.3896(5) 0.3134(3) 0.0569(17) Uani 1 1 d . . .
H85 H 0.9624 0.3303 0.3364 0.068 Uiso 1 1 calc R . .
C86 C 0.8426(6) 0.4174(4) 0.2910(3) 0.0595(18) Uani 1 1 d . . .
H86 H 0.8006 0.3772 0.2991 0.071 Uiso 1 1 calc R . .
C87 C 1.1047(5) 0.4116(5) 0.3282(4) 0.073(2) Uani 1 1 d . . .
H87B H 1.1513 0.4505 0.3041 0.088 Uiso 1 1 calc R . .
H87A H 1.1414 0.3519 0.3208 0.088 Uiso 1 1 calc R . .
C88 C 1.0883(6) 0.4085(6) 0.3995(4) 0.086(3) Uani 1 1 d . . .
H88A H 1.0405 0.3704 0.4235 0.104 Uiso 1 1 calc R . .
H88B H 1.1585 0.3824 0.4151 0.104 Uiso 1 1 calc R . .

loop_
_atom_site_aniso_label
_atom_site_aniso_U_11
_atom_site_aniso_U_22
_atom_site_aniso_U_33
_atom_site_aniso_U_23
_atom_site_aniso_U_13
_atom_site_aniso_U_12
P1 0.0567(10) 0.0480(11) 0.0842(13) -0.0119(10) -0.0267(9) -0.0154(8)
P2 0.0673(11) 0.0520(12) 0.0707(12) 0.0010(10) -0.0163(9) -0.0171(9)
P3 0.0809(13) 0.0658(14) 0.0857(15) -0.0080(12) -0.0329(11) -0.0323(11)
P4 0.0956(16) 0.117(2) 0.0549(12) -0.0326(13) -0.0059(10) -0.0517(14)
F1 0.178(6) 0.215(8) 0.139(5) 0.003(5) -0.019(5) -0.164(6)
F2 0.103(4) 0.227(8) 0.189(6) -0.149(6) 0.017(4) -0.057(4)
F3 0.100(4) 0.153(6) 0.201(6) -0.116(5) -0.042(4) -0.006(4)
F4 0.155(5) 0.112(5) 0.160(5) 0.029(4) -0.124(4) -0.042(4)
F5 0.137(4) 0.087(4) 0.164(5) -0.015(4) -0.094(4) 0.000(3)
F6 0.095(3) 0.087(4) 0.158(5) -0.013(4) -0.008(3) -0.043(3)
F7 0.116(5) 0.281(11) 0.146(6) -0.095(7) -0.050(4) 0.081(6)
F8 0.107(4) 0.257(9) 0.098(4) -0.069(5) 0.000(3) 0.004(5)
F9 0.177(6) 0.131(5) 0.168(6) 0.049(5) -0.105(5) -0.095(5)
F10 0.238(8) 0.087(4) 0.200(7) 0.052(4) -0.146(6) -0.089(5)
F11 0.118(4) 0.081(3) 0.107(4) 0.019(3) -0.061(3) -0.034(3)
F12 0.102(3) 0.073(3) 0.096(3) 0.008(3) -0.049(3) -0.007(3)
F13 0.259(10) 0.228(11) 0.195(8) -0.080(8) -0.045(8) 0.138(9)
F14 0.082(4) 0.256(11) 0.371(13) -0.207(11) 0.015(6) -0.016(5)
F15 0.394(13) 0.271(10) 0.134(6) 0.090(6) -0.147(8) -0.277(11)
F16 0.157(5) 0.137(5) 0.117(4) 0.027(4) -0.055(4) -0.088(4)
F17 0.181(5) 0.141(5) 0.117(4) 0.005(4) -0.075(4) -0.100(4)
F18 0.324(10) 0.117(5) 0.231(8) 0.050(5) -0.204(8) -0.130(6)
F19 0.420(14) 0.322(12) 0.110(5) -0.082(6) -0.018(7) -0.283(11)
F20 0.130(5) 0.191(7) 0.112(4) -0.030(5) 0.012(4) 0.015(5)
F21 0.080(3) 0.294(10) 0.097(4) 0.006(5) 0.017(3) -0.048(5)
F22 0.163(5) 0.151(6) 0.104(4) -0.013(4) -0.032(4) -0.102(4)
F23 0.108(4) 0.151(5) 0.062(3) -0.002(3) 0.007(3) -0.056(3)
F24 0.167(5) 0.165(6) 0.089(3) -0.045(4) 0.005(3) -0.111(5)
O1 0.159(4) 0.082(4) 0.128(4) -0.030(3) -0.001(4) -0.030(3)
O2 0.090(3) 0.054(3) 0.065(3) -0.022(3) -0.004(3) 0.004(3)
O3 0.096(3) 0.078(4) 0.039(3) -0.005(3) -0.012(2) -0.022(3)
O4 0.142(4) 0.102(4) 0.121(4) -0.039(3) -0.009(3) -0.054(3)
O5 0.074(3) 0.064(3) 0.060(3) -0.021(3) 0.008(2) -0.039(3)
O6 0.063(3) 0.056(3) 0.048(2) -0.007(2) 0.008(2) -0.029(2)
O7 0.090(3) 0.035(3) 0.033(2) -0.0057(19) -0.005(2) -0.012(2)
O8 0.108(4) 0.049(3) 0.060(3) -0.016(2) -0.020(3) -0.023(3)
O9 0.095(3) 0.053(3) 0.036(2) -0.009(2) -0.016(2) -0.026(2)
O10 0.091(3) 0.045(3) 0.066(3) -0.012(2) -0.010(2) -0.036(2)
O12 0.058(2) 0.064(3) 0.048(2) -0.002(2) 0.001(2) -0.025(2)
O13 0.075(3) 0.074(4) 0.097(4) -0.016(3) -0.019(3) -0.028(3)
O14 0.085(4) 0.119(5) 0.081(4) 0.020(4) -0.013(3) -0.014(4)
O15 0.099(4) 0.088(4) 0.071(3) -0.023(3) -0.028(3) -0.019(3)
O16 0.077(3) 0.105(5) 0.083(4) -0.036(4) -0.010(3) -0.006(3)
N1 0.066(3) 0.063(4) 0.079(4) -0.017(3) -0.013(3) -0.028(3)
N2 0.080(4) 0.041(3) 0.047(3) -0.010(3) -0.010(3) -0.020(3)
N3 0.093(4) 0.046(3) 0.030(3) -0.015(3) -0.007(3) -0.016(3)
N4 0.074(4) 0.048(4) 0.053(3) -0.020(3) 0.018(3) -0.015(3)
C1 0.058(3) 0.035(3) 0.035(3) -0.016(3) 0.000(3) -0.013(3)
C2 0.047(3) 0.039(3) 0.028(3) -0.005(3) -0.008(2) -0.013(2)
C3 0.055(3) 0.024(3) 0.026(3) -0.002(2) -0.012(2) -0.005(2)
C4 0.053(3) 0.029(3) 0.042(3) -0.010(3) -0.004(2) -0.019(2)
C5 0.049(3) 0.036(3) 0.046(3) -0.006(3) -0.016(3) -0.018(3)
C6 0.075(4) 0.024(3) 0.032(3) -0.002(2) -0.013(3) -0.018(3)
C7 0.057(3) 0.036(3) 0.034(3) -0.004(3) -0.008(2) -0.006(3)
C8 0.078(4) 0.040(4) 0.036(3) -0.009(3) 0.008(3) -0.016(3)
C9 0.089(5) 0.045(4) 0.050(4) -0.023(3) 0.027(4) -0.039(4)
C10 0.053(3) 0.045(4) 0.051(4) -0.013(3) 0.001(3) -0.023(3)
C11 0.103(5) 0.036(4) 0.044(4) -0.004(3) 0.011(4) -0.020(4)
C12 0.094(6) 0.067(6) 0.071(5) -0.022(5) 0.013(4) -0.011(5)
C13 0.086(4) 0.040(3) 0.058(3) -0.015(3) 0.013(3) -0.040(3)
C14 0.097(6) 0.079(6) 0.084(5) -0.046(5) 0.041(4) -0.050(5)
C15 0.065(4) 0.039(4) 0.033(3) -0.005(3) -0.002(3) -0.018(3)
C16 0.072(4) 0.052(4) 0.039(3) -0.014(3) -0.004(3) -0.020(3)
C17 0.085(5) 0.053(5) 0.052(4) -0.021(4) -0.001(4) -0.024(4)
C18 0.084(5) 0.037(4) 0.053(4) -0.017(3) 0.019(4) -0.018(4)
C19 0.052(3) 0.048(4) 0.054(4) 0.000(3) -0.001(3) -0.019(3)
C20 0.057(3) 0.032(3) 0.043(3) -0.015(3) 0.012(3) -0.015(3)
C21 0.083(4) 0.056(5) 0.033(3) -0.003(3) -0.016(3) 0.001(4)
C22 0.063(4) 0.089(6) 0.073(5) -0.029(4) -0.002(3) -0.044(4)
C23 0.133(5) 0.135(6) 0.120(5) -0.038(4) -0.014(4) -0.033(4)
C24 0.203(11) 0.036(5) 0.076(6) -0.006(5) 0.003(7) 0.011(6)
C25 0.094(6) 0.066(7) 0.050(5) -0.015(5) -0.018(5) -0.025(5)
C26 0.091(7) 0.084(8) 0.069(7) -0.028(6) -0.010(6) -0.011(6)
C25' 0.115(10) 0.098(10) 0.096(10) -0.020(8) -0.012(8) -0.041(8)
C26' 0.064(8) 0.057(9) 0.037(7) -0.004(6) -0.018(6) -0.021(7)
C27 0.092(4) 0.089(5) 0.111(4) -0.054(4) -0.045(4) -0.005(3)
C28 0.074(5) 0.089(7) 0.083(6) -0.008(5) 0.041(4) -0.026(5)
C29 0.094(6) 0.090(7) 0.071(5) -0.033(5) 0.019(4) -0.045(5)
C30 0.124(8) 0.115(8) 0.076(6) -0.036(6) 0.027(5) -0.074(6)
C31 0.073(4) 0.042(4) 0.030(3) -0.011(3) -0.009(3) -0.015(3)
C32 0.070(4) 0.029(3) 0.038(3) -0.010(3) -0.006(3) -0.016(3)
C33 0.058(3) 0.032(3) 0.044(3) -0.009(3) -0.011(3) -0.013(3)
C34 0.051(3) 0.026(3) 0.031(3) -0.009(2) -0.007(2) -0.006(2)
C35 0.050(3) 0.025(3) 0.040(3) -0.007(3) -0.014(2) -0.008(2)
C36 0.068(4) 0.033(3) 0.043(3) -0.014(3) -0.019(3) -0.006(3)
C37 0.048(3) 0.028(3) 0.033(3) -0.002(2) -0.004(2) -0.016(2)
C38 0.052(3) 0.035(3) 0.031(3) -0.008(3) 0.004(2) -0.020(3)
C39 0.045(3) 0.035(3) 0.044(3) -0.011(3) -0.006(2) -0.009(3)
C40 0.047(3) 0.045(4) 0.043(3) -0.010(3) -0.011(2) -0.015(3)
C41 0.056(3) 0.042(4) 0.046(3) -0.010(3) -0.012(3) -0.017(3)
C42 0.052(3) 0.051(4) 0.066(4) -0.014(3) -0.017(3) -0.014(3)
C43 0.051(3) 0.043(4) 0.044(3) -0.005(3) -0.007(3) -0.020(3)
C44 0.081(4) 0.053(4) 0.042(3) -0.020(3) -0.005(3) -0.029(4)
C45 0.054(3) 0.044(4) 0.055(4) -0.014(3) 0.003(3) -0.009(3)
C46 0.055(3) 0.047(4) 0.053(4) -0.010(3) -0.010(3) -0.015(3)
C47 0.051(3) 0.034(3) 0.028(3) -0.008(2) 0.000(2) -0.017(3)
C48 0.052(3) 0.033(3) 0.030(3) -0.007(3) -0.005(2) -0.012(3)
C49 0.069(4) 0.033(3) 0.027(3) -0.010(3) 0.003(3) -0.019(3)
C50 0.069(4) 0.041(4) 0.039(3) -0.012(3) -0.002(3) -0.030(3)
C51 0.049(3) 0.050(4) 0.048(3) -0.025(3) 0.002(3) -0.022(3)
C52 0.052(3) 0.035(3) 0.039(3) -0.012(3) -0.006(2) -0.016(3)
C53 0.138(7) 0.042(4) 0.042(4) -0.005(3) -0.029(4) -0.020(4)
C54 0.093(5) 0.034(4) 0.048(4) 0.000(3) -0.030(3) -0.013(3)
C55 0.089(5) 0.072(5) 0.057(4) -0.018(4) -0.018(4) -0.019(4)
C56 0.110(6) 0.078(6) 0.043(4) -0.017(4) -0.001(4) -0.017(5)
C57 0.091(6) 0.142(9) 0.134(8) -0.094(7) 0.040(6) -0.082(6)
O11 0.094(5) 0.068(6) 0.095(6) -0.028(5) -0.029(4) -0.022(4)
C58 0.083(6) 0.051(6) 0.085(7) -0.011(6) 0.005(5) -0.033(5)
O11' 0.087(9) 0.071(10) 0.056(8) -0.034(7) -0.010(6) -0.026(7)
C58' 0.082(12) 0.057(12) 0.082(12) -0.032(10) -0.019(10) -0.002(9)
C59 0.133(9) 0.088(8) 0.120(8) -0.028(7) -0.068(7) 0.004(7)
C60 0.055(4) 0.067(5) 0.064(4) -0.035(4) 0.008(3) -0.026(3)
C61 0.085(5) 0.067(6) 0.116(7) -0.006(5) -0.052(5) -0.023(4)
C62 0.077(5) 0.073(6) 0.098(6) -0.003(5) -0.042(4) -0.027(4)
C63 0.091(5) 0.077(6) 0.059(4) 0.002(4) -0.020(4) -0.040(4)
C64 0.059(4) 0.066(5) 0.057(4) -0.003(4) -0.010(3) -0.028(3)
C65 0.064(4) 0.034(3) 0.052(4) -0.007(3) -0.004(3) -0.024(3)
C66 0.068(4) 0.071(5) 0.055(4) -0.029(4) 0.006(3) -0.034(4)
C67 0.066(4) 0.068(5) 0.067(5) -0.020(4) -0.004(3) -0.028(4)
C68 0.064(4) 0.029(3) 0.052(4) -0.012(3) -0.010(3) -0.022(3)
C69 0.068(4) 0.061(4) 0.044(3) -0.015(3) -0.003(3) -0.033(3)
C70 0.065(4) 0.056(4) 0.056(4) -0.019(4) -0.001(3) -0.023(3)
C71 0.083(4) 0.048(4) 0.036(3) -0.002(3) -0.013(3) -0.021(3)
C72 0.067(4) 0.049(4) 0.045(3) -0.010(3) -0.002(3) -0.025(3)
C73 0.079(5) 0.088(6) 0.068(5) -0.011(5) -0.030(4) -0.025(4)
C74 0.077(5) 0.071(6) 0.079(5) 0.016(5) -0.029(4) -0.018(4)
C75 0.099(6) 0.070(6) 0.071(5) -0.034(4) -0.043(4) 0.016(5)
C76 0.084(5) 0.048(4) 0.070(5) -0.016(4) -0.013(4) -0.011(4)
C77 0.108(6) 0.028(4) 0.055(4) -0.003(3) -0.011(4) -0.021(4)
C78 0.085(5) 0.042(4) 0.056(4) -0.013(3) -0.003(4) -0.025(4)
C79 0.089(4) 0.039(4) 0.025(3) -0.013(3) 0.002(3) -0.023(3)
C80 0.120(6) 0.048(4) 0.052(4) 0.008(3) -0.036(4) -0.041(4)
C81 0.123(6) 0.043(4) 0.057(4) -0.003(4) -0.018(4) -0.038(4)
C82 0.081(4) 0.035(4) 0.034(3) -0.018(3) -0.002(3) -0.012(3)
C83 0.102(5) 0.038(4) 0.060(4) -0.008(3) -0.020(4) -0.025(4)
C84 0.099(5) 0.050(5) 0.047(4) -0.012(3) 0.011(4) -0.042(4)
C85 0.079(4) 0.043(4) 0.044(4) -0.004(3) -0.004(3) -0.021(3)
C86 0.085(5) 0.043(4) 0.050(4) -0.007(3) 0.003(3) -0.030(4)
C87 0.052(4) 0.059(5) 0.091(6) -0.015(4) 0.016(4) -0.013(3)
C88 0.066(5) 0.085(7) 0.089(6) -0.008(5) -0.020(4) 0.001(4)

loop_
_atom_type_symbol
_atom_type_description
_atom_type_scat_dispersion_real
_atom_type_scat_dispersion_imag
_atom_type_scat_source
C C 0.0033 0.0016 'International Tables Vol C Tables 4.2.6.8 and 6.1.1.4'
H H 0.0000 0.0000 'International Tables Vol C Tables 4.2.6.8 and 6.1.1.4'
N N 0.0061 0.0033 'International Tables Vol C Tables 4.2.6.8 and 6.1.1.4'
O O 0.0106 0.0060 'International Tables Vol C Tables 4.2.6.8 and 6.1.1.4'
F F 0.0171 0.0103 'International Tables Vol C Tables 4.2.6.8 and 6.1.1.4'
P P 0.1023 0.0942 'International Tables Vol C Tables 4.2.6.8 and 6.1.1.4'

loop_
_geom_angle_atom_site_label_1
_geom_angle_atom_site_label_2
_geom_angle_atom_site_label_3
_geom_angle
F1 P1 F4 96.9(4)
F1 P1 F2 97.0(4)
F4 P1 F2 95.5(4)
F1 P1 F6 174.0(4)
F4 P1 F6 85.3(3)
F2 P1 F6 88.3(4)
F1 P1 F5 89.3(4)
F4 P1 F5 170.6(4)
F2 P1 F5 90.7(4)
F6 P1 F5 87.9(3)
F1 P1 F3 87.0(4)
F4 P1 F3 87.8(4)
F2 P1 F3 174.5(4)
F6 P1 F3 87.5(4)
F5 P1 F3 85.5(3)
F7 P2 F9 91.7(5)
F7 P2 F8 175.6(5)
F9 P2 F8 91.3(5)
F7 P2 F10 88.4(6)
F9 P2 F10 178.5(3)
F8 P2 F10 88.5(5)
F7 P2 F11 91.5(3)
F9 P2 F11 91.0(3)
F8 P2 F11 91.6(3)
F10 P2 F11 90.5(3)
F7 P2 F12 88.2(3)
F9 P2 F12 90.9(3)
F8 P2 F12 88.5(3)
F10 P2 F12 87.7(3)
F11 P2 F12 178.1(3)
F15 P3 F14 100.6(7)
F15 P3 F13 88.6(7)
F14 P3 F13 170.9(7)
F15 P3 F18 88.8(4)
F14 P3 F18 85.5(5)
F13 P3 F18 95.1(7)
F15 P3 F17 90.3(3)
F14 P3 F17 88.7(4)
F13 P3 F17 91.0(6)
F18 P3 F17 173.8(5)
F15 P3 F16 176.1(6)
F14 P3 F16 83.4(6)
F13 P3 F16 87.5(5)
F18 P3 F16 91.6(4)
F17 P3 F16 89.7(3)
F19 P4 F21 94.0(6)
F19 P4 F23 89.1(4)
F21 P4 F23 90.2(3)
F19 P4 F24 177.0(6)
F21 P4 F24 88.9(4)
F23 P4 F24 91.4(3)
F19 P4 F20 91.3(6)
F21 P4 F20 174.2(5)
F23 P4 F20 87.5(3)
F24 P4 F20 85.8(4)
F19 P4 F22 91.0(4)
F21 P4 F22 90.4(4)
F23 P4 F22 179.4(4)
F24 P4 F22 88.5(3)
F20 P4 F22 91.9(4)
C23 O1 C12 127.6(10)
C25 O2 C24 104.9(7)
C25 O2 C25' 65.2(12)
C24 O2 C25' 120.0(12)
C26' O3 C26 83.0(9)
C26' O3 C31 125.2(9)
C26 O3 C31 126.9(7)
C13 O4 C27 119.2(8)
C29 O5 C28 109.5(5)
C32 O6 C30 121.0(5)
C49 O7 C53 115.3(5)
C55 O8 C54 118.7(6)
C6 O9 C56 114.2(5)
C50 O10 C57 117.6(6)
C1 O12 C60 119.3(5)
C61 O13 H13 109.5
C74 O14 H14A 109.5
C75 O15 H15 109.5
C88 O16 H16A 109.5
C63 N1 C67 119.9(6)
C63 N1 C62 118.8(7)
C67 N1 C62 121.3(6)
C70 N2 C71 121.6(6)
C70 N2 C73 120.8(6)
C71 N2 C73 117.5(5)
C81 N3 C77 118.2(6)
C81 N3 C76 121.3(6)
C77 N3 C76 120.3(6)
C84 N4 C85 119.6(6)
C84 N4 C87 121.1(6)
C85 N4 C87 119.3(6)
O12 C1 C6 116.7(5)
O12 C1 C2 124.4(5)
C6 C1 C2 118.6(5)
C3 C2 C1 119.9(5)
C3 C2 H2 120.1
C1 C2 H2 120.1
C2 C3 C4 121.5(5)
C2 C3 C7 125.5(5)
C4 C3 C7 112.9(5)
C5 C4 C3 119.3(5)
C5 C4 C10 125.7(5)
C3 C4 C10 114.9(5)
C4 C5 C6 119.8(5)
C4 C5 H5 120.1
C6 C5 H5 120.1
O9 C6 C5 118.8(5)
O9 C6 C1 120.3(5)
C5 C6 C1 120.8(5)
C8 C7 C15 106.7(5)
C8 C7 C21 113.9(5)
C15 C7 C21 113.9(5)
C8 C7 C3 105.1(5)
C15 C7 C3 103.3(4)
C21 C7 C3 113.0(5)
C11 C8 C9 121.8(7)
C11 C8 C7 124.2(7)
C9 C8 C7 113.8(6)
C8 C9 C14 120.0(7)
C8 C9 C10 114.8(6)
C14 C9 C10 125.2(8)
C22 C10 C4 114.7(5)
C22 C10 C20 113.8(5)
C4 C10 C20 102.7(5)
C22 C10 C9 115.2(6)
C4 C10 C9 103.2(5)
C20 C10 C9 105.8(5)
C12 C11 C8 119.3(9)
C12 C11 H11 120.4
C8 C11 H11 120.4
C13 C12 C11 123.2(9)
C13 C12 O1 120.3(9)
C11 C12 O1 116.2(9)
C12 C13 O4 118.5(8)
C12 C13 C14 121.9(7)
O4 C13 C14 119.6(8)
C9 C14 C13 113.8(8)
C9 C14 H14 123.1
C13 C14 H14 123.1
C16 C15 C20 120.3(6)
C16 C15 C7 125.2(6)
C20 C15 C7 114.3(5)
C17 C16 C15 119.0(6)
C17 C16 H16 120.5
C15 C16 H16 120.5
C18 C17 C16 121.8(7)
C18 C17 H17 119.1
C16 C17 H17 119.1
C17 C18 C19 119.7(6)
C17 C18 H18 120.1
C19 C18 H18 120.1
C20 C19 C18 120.1(6)
C20 C19 H19 119.9
C18 C19 H19 119.9
C19 C20 C15 119.0(6)
C19 C20 C10 127.0(6)
C15 C20 C10 113.7(5)
C7 C21 H21A 109.5
C7 C21 H21B 109.5
H21A C21 H21B 109.5
C7 C21 H21C 109.5
H21A C21 H21C 109.5
H21B C21 H21C 109.5
C10 C22 H22A 109.5
C10 C22 H22C 109.5
H22A C22 H22C 109.5
C10 C22 H22B 109.5
H22A C22 H22B 109.5
H22C C22 H22B 109.5
O1 C23 C24 112.8(11)
O1 C23 H23A 109.0
C24 C23 H23A 109.0
O1 C23 H23B 109.0
C24 C23 H23B 109.0
H23A C23 H23B 107.8
O2 C24 C23 112.6(9)
O2 C24 H24B 109.1
C23 C24 H24B 109.1
O2 C24 H24A 109.1
C23 C24 H24A 109.1
H24B C24 H24A 107.8
O2 C25 C26 98.9(8)
O2 C25 H25A 112.0
C26 C25 H25A 112.0
O2 C25 H25B 112.0
C26 C25 H25B 112.0
H25A C25 H25B 109.7
O3 C26 C25 96.5(8)
O3 C26 H26A 112.5
C25 C26 H26A 112.5
O3 C26 H26B 112.5
C25 C26 H26B 112.5
H26A C26 H26B 110.0
O2 C25' C26' 78.3(10)
O2 C25' H25D 115.5
C26' C25' H25D 115.5
O2 C25' H25C 115.5
C26' C25' H25C 115.5
H25D C25' H25C 112.5
O3 C26' C25' 75.5(9)
O3 C26' H26D 115.9
C25' C26' H26D 115.9
O3 C26' H26C 115.9
C25' C26' H26C 115.9
H26D C26' H26C 112.9
O4 C27 C28 112.4(8)
O4 C27 H27A 109.1
C28 C27 H27A 109.1
O4 C27 H27B 109.1
C28 C27 H27B 109.1
H27A C27 H27B 107.8
O5 C28 C27 109.6(6)
O5 C28 H28B 109.8
C27 C28 H28B 109.8
O5 C28 H28A 109.8
C27 C28 H28A 109.8
H28B C28 H28A 108.2
O5 C29 C30 108.0(6)
O5 C29 H29A 110.1
C30 C29 H29A 110.1
O5 C29 H29B 110.1
C30 C29 H29B 110.1
H29A C29 H29B 108.4
O6 C30 C29 114.0(8)
O6 C30 H30A 108.7
C29 C30 H30A 108.7
O6 C30 H30B 108.7
C29 C30 H30B 108.7
H30A C30 H30B 107.6
O3 C31 C36 119.3(6)
O3 C31 C32 120.3(6)
C36 C31 C32 120.1(5)
O6 C32 C31 118.6(5)
O6 C32 C33 122.0(5)
C31 C32 C33 119.1(5)
C34 C33 C32 120.3(5)
C34 C33 H33 119.8
C32 C33 H33 119.8
C33 C34 C35 119.6(5)
C33 C34 C37 125.4(5)
C35 C34 C37 114.9(5)
C36 C35 C34 120.7(5)
C36 C35 C40 126.1(5)
C34 C35 C40 113.2(5)
C35 C36 C31 120.1(6)
C35 C36 H36 119.9
C31 C36 H36 119.9
C41 C37 C34 114.8(4)
C41 C37 C38 114.4(5)
C34 C37 C38 104.2(4)
C41 C37 C47 114.1(5)
C34 C37 C47 102.9(4)
C38 C37 C47 105.1(4)
C43 C38 C39 120.0(5)
C43 C38 C37 126.1(5)
C39 C38 C37 113.9(5)
C38 C39 C46 120.3(5)
C38 C39 C40 114.9(5)
C46 C39 C40 124.8(5)
C52 C40 C39 105.2(4)
C52 C40 C42 115.3(5)
C39 C40 C42 114.3(5)
C52 C40 C35 104.5(4)
C39 C40 C35 103.8(5)
C42 C40 C35 112.7(5)
C37 C41 H41C 109.5
C37 C41 H41A 109.5
H41C C41 H41A 109.5
C37 C41 H41B 109.5
H41C C41 H41B 109.5
H41A C41 H41B 109.5
C40 C42 H42B 109.5
C40 C42 H42A 109.5
H42B C42 H42A 109.5
C40 C42 H42C 109.5
H42B C42 H42C 109.5
H42A C42 H42C 109.5
C38 C43 C44 119.6(6)
C38 C43 H43 120.2
C44 C43 H43 120.2
C45 C44 C43 121.6(6)
C45 C44 H44 119.2
C43 C44 H44 119.2
C44 C45 C46 119.0(6)
C44 C45 H45 120.5
C46 C45 H45 120.5
C45 C46 C39 119.4(6)
C45 C46 H46 120.3
C39 C46 H46 120.3
C48 C47 C52 121.1(5)
C48 C47 C37 125.8(5)
C52 C47 C37 113.1(5)
C47 C48 C49 119.0(5)
C47 C48 H48 120.5
C49 C48 H48 120.5
C50 C49 C48 121.4(6)
C50 C49 O7 118.6(5)
C48 C49 O7 119.9(5)
O10 C50 C49 117.5(6)
O10 C50 C51 122.7(6)
C49 C50 C51 119.6(5)
C50 C51 C52 119.9(5)
C50 C51 H51 120.1
C52 C51 H51 120.1
C47 C52 C51 118.9(5)
C47 C52 C40 115.6(5)
C51 C52 C40 125.5(5)
O7 C53 C54 108.4(5)
O7 C53 H53A 110.0
C54 C53 H53A 110.0
O7 C53 H53B 110.0
C54 C53 H53B 110.0
H53A C53 H53B 108.4
O8 C54 C53 111.2(6)
O8 C54 H54A 109.4
C53 C54 H54A 109.4
O8 C54 H54B 109.4
C53 C54 H54B 109.4
H54A C54 H54B 108.0
O8 C55 C56 112.8(7)
O8 C55 H55A 109.0
C56 C55 H55A 109.0
O8 C55 H55B 109.0
C56 C55 H55B 109.0
H55A C55 H55B 107.8
C55 C56 O9 110.2(6)
C55 C56 H56B 109.6
O9 C56 H56B 109.6
C55 C56 H56A 109.6
O9 C56 H56A 109.6
H56B C56 H56A 108.1
C58' C57 C58 59.8(12)
C58' C57 O10 123.2(14)
C58 C57 O10 122.3(10)
C58' C57 H57B 127.9
C58 C57 H57B 106.8
O10 C57 H57B 106.8
C58' C57 H57A 48.1
C58 C57 H57A 106.8
O10 C57 H57A 106.8
H57B C57 H57A 106.6
C59 O11 C58 88.8(8)
C59 O11 H58D 150.5
C58 O11 H58D 82.9
C57 C58 O11 88.7(8)
C57 C58 H58A 113.6
O11 C58 H58A 113.7
C57 C58 H58B 114.2
O11 C58 H58B 114.0
H58A C58 H58B 111.1
C59 O11' H58B 146.8
C57 C58' H58D 113.1
C57 C58' H58C 113.8
H58D C58' H58C 110.8
O11 C59 O11' 64.2(9)
O11 C59 C60 120.6(11)
O11' C59 C60 117.6(9)
O11 C59 H59 107.2
O11' C59 H59 132.1
C60 C59 H59 107.2
O11 C59 H11A 107.2
O11' C59 H11A 45.3
C60 C59 H11A 107.2
H59 C59 H11A 106.8
O12 C60 C59 113.0(6)
O12 C60 H60A 109.0
C59 C60 H60A 109.0
O12 C60 H60B 109.0
C59 C60 H60B 109.0
H60A C60 H60B 107.8
O13 C61 C62 110.3(7)
O13 C61 H61A 109.6
C62 C61 H61A 109.6
O13 C61 H61B 109.6
C62 C61 H61B 109.6
H61A C61 H61B 108.1
N1 C62 C61 111.8(7)
N1 C62 H62B 109.2
C61 C62 H62B 109.2
N1 C62 H62A 109.2
C61 C62 H62A 109.2
H62B C62 H62A 107.9
N1 C63 C64 121.9(7)
N1 C63 H63 119.1
C64 C63 H63 119.1
C63 C64 C65 119.3(6)
C63 C64 H64 120.3
C65 C64 H64 120.3
C64 C65 C66 117.7(6)
C64 C65 C68 121.0(6)
C66 C65 C68 121.3(6)
C67 C66 C65 120.2(7)
C67 C66 H66 119.9
C65 C66 H66 119.9
N1 C67 C66 121.0(7)
N1 C67 H67 119.5
C66 C67 H67 119.5
C69 C68 C72 117.5(6)
C69 C68 C65 121.1(6)
C72 C68 C65 121.3(6)
C68 C69 C70 119.8(6)
C68 C69 H69 120.1
C70 C69 H69 120.1
N2 C70 C69 120.9(6)
N2 C70 H70 119.6
C69 C70 H70 119.6
N2 C71 C72 119.6(6)
N2 C71 H71 120.2
C72 C71 H71 120.2
C71 C72 C68 120.7(6)
C71 C72 H72 119.7
C68 C72 H72 119.7
C74 C73 N2 112.8(6)
C74 C73 H73B 109.0
N2 C73 H73B 109.0
C74 C73 H73A 109.0
N2 C73 H73A 109.0
H73B C73 H73A 107.8
O14 C74 C73 108.7(6)
O14 C74 H74B 110.0
C73 C74 H74B 110.0
O14 C74 H74A 110.0
C73 C74 H74A 110.0
H74B C74 H74A 108.3
O15 C75 C76 112.0(7)
O15 C75 H75A 109.2
C76 C75 H75A 109.2
O15 C75 H75B 109.2
C76 C75 H75B 109.2
H75A C75 H75B 107.9
N3 C76 C75 112.4(6)
N3 C76 H76B 109.1
C75 C76 H76B 109.1
N3 C76 H76A 109.1
C75 C76 H76A 109.1
H76B C76 H76A 107.9
N3 C77 C78 121.9(6)
N3 C77 H77 119.1
C78 C77 H77 119.1
C77 C78 C79 120.3(7)
C77 C78 H78 119.9
C79 C78 H78 119.9
C78 C79 C80 116.8(7)
C78 C79 C82 122.0(6)
C80 C79 C82 121.1(6)
C81 C80 C79 120.5(7)
C81 C80 H80 119.7
C79 C80 H80 119.7
N3 C81 C80 122.4(7)
N3 C81 H81 118.8
C80 C81 H81 118.8
C86 C82 C83 116.6(6)
C86 C82 C79 121.7(6)
C83 C82 C79 121.7(6)
C84 C83 C82 120.0(7)
C84 C83 H83 120.0
C82 C83 H83 120.0
N4 C84 C83 121.2(7)
N4 C84 H84 119.4
C83 C84 H84 119.4
N4 C85 C86 121.0(6)
N4 C85 H85 119.5
C86 C85 H85 119.5
C85 C86 C82 121.5(7)
C85 C86 H86 119.3
C82 C86 H86 119.3
N4 C87 C88 111.1(5)
N4 C87 H87B 109.4
C88 C87 H87B 109.4
N4 C87 H87A 109.4
C88 C87 H87A 109.4
H87B C87 H87A 108.0
O16 C88 C87 111.3(7)
O16 C88 H88A 109.4
C87 C88 H88A 109.4
O16 C88 H88B 109.4
C87 C88 H88B 109.4
H88A C88 H88B 108.0

loop_
_geom_bond_atom_site_label_1
_geom_bond_atom_site_label_2
_geom_bond_distance
P1 F1 1.499(5)
P1 F4 1.544(5)
P1 F2 1.548(6)
P1 F6 1.586(5)
P1 F5 1.588(5)
P1 F3 1.599(6)
P2 F7 1.526(6)
P2 F9 1.531(6)
P2 F8 1.532(6)
P2 F10 1.550(6)
P2 F11 1.578(4)
P2 F12 1.615(4)
P3 F15 1.493(6)
P3 F14 1.518(7)
P3 F13 1.519(7)
P3 F18 1.540(6)
P3 F17 1.550(5)
P3 F16 1.564(6)
P4 F19 1.518(6)
P4 F21 1.557(6)
P4 F23 1.566(6)
P4 F24 1.569(6)
P4 F20 1.588(6)
P4 F22 1.602(6)
O1 C23 1.197(12)
O1 C12 1.491(11)
O2 C25 1.345(10)
O2 C24 1.363(10)
O2 C25' 1.387(16)
O3 C26' 1.344(12)
O3 C26 1.379(11)
O3 C31 1.382(7)
O4 C13 1.367(9)
O4 C27 1.392(9)
O5 C29 1.398(9)
O5 C28 1.463(9)
O6 C32 1.371(7)
O6 C30 1.424(10)
O7 C49 1.393(7)
O7 C53 1.423(7)
O8 C55 1.378(8)
O8 C54 1.422(8)
O9 C6 1.373(6)
O9 C56 1.452(9)
O10 C50 1.374(7)
O10 C57 1.406(9)
O12 C1 1.364(7)
O12 C60 1.424(7)
O13 C61 1.407(9)
O13 H13 0.8400
O14 C74 1.422(9)
O14 H14A 0.8400
O15 C75 1.348(9)
O15 H15 0.8400
O16 C88 1.397(10)
O16 H16A 0.8400
N1 C63 1.334(9)
N1 C67 1.338(9)
N1 C62 1.488(8)
N2 C70 1.311(8)
N2 C71 1.341(8)
N2 C73 1.531(8)
N3 C81 1.336(8)
N3 C77 1.336(9)
N3 C76 1.477(9)
N4 C84 1.344(8)
N4 C85 1.345(9)
N4 C87 1.494(9)
C1 C6 1.399(8)
C1 C2 1.415(7)
C2 C3 1.360(7)
C2 H2 0.9500
C3 C4 1.404(7)
C3 C7 1.546(7)
C4 C5 1.381(8)
C4 C10 1.532(8)
C5 C6 1.396(8)
C5 H5 0.9500
C7 C8 1.506(9)
C7 C15 1.524(8)
C7 C21 1.537(8)
C8 C11 1.393(9)
C8 C9 1.392(10)
C9 C14 1.404(10)
C9 C10 1.549(9)
C10 C22 1.515(8)
C10 C20 1.538(8)
C11 C12 1.314(11)
C11 H11 0.9500
C12 C13 1.305(11)
C13 C14 1.507(11)
C14 H14 0.9500
C15 C16 1.392(9)
C15 C20 1.405(8)
C16 C17 1.371(9)
C16 H16 0.9500
C17 C18 1.358(10)
C17 H17 0.9500
C18 C19 1.399(9)
C18 H18 0.9500
C19 C20 1.379(8)
C19 H19 0.9500
C21 H21A 0.9800
C21 H21B 0.9800
C21 H21C 0.9800
C22 H22A 0.9800
C22 H22C 0.9800
C22 H22B 0.9800
C23 C24 1.420(13)
C23 H23A 0.9900
C23 H23B 0.9900
C24 H24B 0.9900
C24 H24A 0.9900
C25 C26 1.872(15)
C25 H25A 0.9900
C25 H25B 0.9900
C26 H26A 0.9900
C26 H26B 0.9900
C25' C26' 2.00(2)
C25' H25D 0.9900
C25' H25C 0.9900
C26' H26D 0.9900
C26' H26C 0.9900
C27 C28 1.516(12)
C27 H27A 0.9900
C27 H27B 0.9900
C28 H28B 0.9900
C28 H28A 0.9900
C29 C30 1.499(11)
C29 H29A 0.9900
C29 H29B 0.9900
C30 H30A 0.9900
C30 H30B 0.9900
C31 C36 1.387(8)
C31 C32 1.398(8)
C32 C33 1.400(8)
C33 C34 1.381(8)
C33 H33 0.9500
C34 C35 1.394(7)
C34 C37 1.535(7)
C35 C36 1.370(8)
C35 C40 1.546(8)
C36 H36 0.9500
C37 C41 1.509(7)
C37 C38 1.537(7)
C37 C47 1.549(7)
C38 C43 1.377(8)
C38 C39 1.390(7)
C39 C46 1.405(8)
C39 C40 1.521(8)
C40 C52 1.505(8)
C40 C42 1.541(7)
C41 H41C 0.9800
C41 H41A 0.9800
C41 H41B 0.9800
C42 H42B 0.9800
C42 H42A 0.9800
C42 H42C 0.9800
C43 C44 1.389(8)
C43 H43 0.9500
C44 C45 1.382(9)
C44 H44 0.9500
C45 C46 1.398(9)
C45 H45 0.9500
C46 H46 0.9500
C47 C48 1.382(7)
C47 C52 1.392(7)
C48 C49 1.386(8)
C48 H48 0.9500
C49 C50 1.375(8)
C50 C51 1.390(8)
C51 C52 1.407(8)
C51 H51 0.9500
C53 C54 1.507(9)
C53 H53A 0.9900
C53 H53B 0.9900
C54 H54A 0.9900
C54 H54B 0.9900
C55 C56 1.417(9)
C55 H55A 0.9900
C55 H55B 0.9900
C56 H56B 0.9900
C56 H56A 0.9900
C57 C58' 1.20(2)
C57 C58 1.361(13)
C57 H57B 0.9900
C57 H57A 0.9900
O11 C59 1.280(12)
O11 C58 1.880(13)
O11 H58D 1.4243
C58 H58A 0.9900
C58 H58B 0.9901
O11' C59 1.344(13)
O11' H58B 1.3035
C58' H58D 0.9899
C58' H58C 0.9901
C59 C60 1.445(12)
C59 H59 0.9900
C59 H11A 0.9900
C60 H60A 0.9900
C60 H60B 0.9900
C61 C62 1.492(11)
C61 H61A 0.9900
C61 H61B 0.9900
C62 H62B 0.9900
C62 H62A 0.9900
C63 C64 1.386(9)
C63 H63 0.9500
C64 C65 1.390(9)
C64 H64 0.9500
C65 C66 1.391(8)
C65 C68 1.482(8)
C66 C67 1.383(9)
C66 H66 0.9500
C67 H67 0.9500
C68 C69 1.359(8)
C68 C72 1.407(8)
C69 C70 1.403(9)
C69 H69 0.9500
C70 H70 0.9500
C71 C72 1.371(9)
C71 H71 0.9500
C72 H72 0.9500
C73 C74 1.481(10)
C73 H73B 0.9900
C73 H73A 0.9900
C74 H74B 0.9900
C74 H74A 0.9900
C75 C76 1.499(10)
C75 H75A 0.9900
C75 H75B 0.9900
C76 H76B 0.9900
C76 H76A 0.9900
C77 C78 1.369(10)
C77 H77 0.9500
C78 C79 1.374(9)
C78 H78 0.9500
C79 C80 1.386(9)
C79 C82 1.475(9)
C80 C81 1.347(10)
C80 H80 0.9500
C81 H81 0.9500
C82 C86 1.385(9)
C82 C83 1.398(9)
C83 C84 1.384(10)
C83 H83 0.9500
C84 H84 0.9500
C85 C86 1.366(9)
C85 H85 0.9500
C86 H86 0.9500
C87 C88 1.516(11)
C87 H87B 0.9900
C87 H87A 0.9900
C88 H88A 0.9900
C88 H88B 0.9900

loop_
_geom_torsion_atom_site_label_1
_geom_torsion_atom_site_label_2
_geom_torsion_atom_site_label_3
_geom_torsion_atom_site_label_4
_geom_torsion
C60 O12 C1 C6 160.2(5)
C60 O12 C1 C2 -26.3(8)
O12 C1 C2 C3 -172.2(5)
C6 C1 C2 C3 1.2(8)
C1 C2 C3 C4 0.2(8)
C1 C2 C3 C7 176.0(5)
C2 C3 C4 C5 -1.1(8)
C7 C3 C4 C5 -177.4(5)
C2 C3 C4 C10 176.7(5)
C7 C3 C4 C10 0.4(7)
C3 C4 C5 C6 0.6(8)
C10 C4 C5 C6 -176.9(5)
C56 O9 C6 C5 92.5(7)
C56 O9 C6 C1 -92.3(7)
C4 C5 C6 O9 176.0(5)
C4 C5 C6 C1 0.7(9)
O12 C1 C6 O9 -2.9(8)
C2 C1 C6 O9 -176.8(5)
O12 C1 C6 C5 172.2(5)
C2 C1 C6 C5 -1.6(8)
C2 C3 C7 C8 128.0(6)
C4 C3 C7 C8 -55.8(6)
C2 C3 C7 C15 -120.3(6)
C4 C3 C7 C15 55.9(6)
C2 C3 C7 C21 3.2(8)
C4 C3 C7 C21 179.4(5)
C15 C7 C8 C11 129.6(6)
C21 C7 C8 C11 3.1(8)
C3 C7 C8 C11 -121.2(6)
C15 C7 C8 C9 -54.6(6)
C21 C7 C8 C9 178.8(5)
C3 C7 C8 C9 54.6(6)
C11 C8 C9 C14 0.1(9)
C7 C8 C9 C14 -175.8(5)
C11 C8 C9 C10 177.2(5)
C7 C8 C9 C10 1.3(7)
C5 C4 C10 C22 -2.5(9)
C3 C4 C10 C22 179.9(5)
C5 C4 C10 C20 121.5(6)
C3 C4 C10 C20 -56.1(6)
C5 C4 C10 C9 -128.6(6)
C3 C4 C10 C9 53.7(6)
C8 C9 C10 C22 178.7(5)
C14 C9 C10 C22 -4.3(9)
C8 C9 C10 C4 -55.5(6)
C14 C9 C10 C4 121.5(6)
C8 C9 C10 C20 52.0(6)
C14 C9 C10 C20 -131.0(6)
C9 C8 C11 C12 -1.4(10)
C7 C8 C11 C12 174.1(6)
C8 C11 C12 C13 -0.4(11)
C8 C11 C12 O1 -173.7(6)
C23 O1 C12 C13 63.0(15)
C23 O1 C12 C11 -123.4(13)
C11 C12 C13 O4 -176.1(7)
O1 C12 C13 O4 -3.0(11)
C11 C12 C13 C14 3.2(12)
O1 C12 C13 C14 176.3(6)
C27 O4 C13 C12 -165.0(8)
C27 O4 C13 C14 15.7(11)
C8 C9 C14 C13 2.5(9)
C10 C9 C14 C13 -174.4(5)
C12 C13 C14 C9 -4.2(10)
O4 C13 C14 C9 175.2(6)
C8 C7 C15 C16 -131.4(6)
C21 C7 C15 C16 -4.8(8)
C3 C7 C15 C16 118.1(6)
C8 C7 C15 C20 54.3(6)
C21 C7 C15 C20 -179.2(5)
C3 C7 C15 C20 -56.2(6)
C20 C15 C16 C17 0.6(9)
C7 C15 C16 C17 -173.5(6)
C15 C16 C17 C18 -1.0(10)
C16 C17 C18 C19 0.7(10)
C17 C18 C19 C20 0.0(9)
C18 C19 C20 C15 -0.4(9)
C18 C19 C20 C10 173.6(5)
C16 C15 C20 C19 0.1(8)
C7 C15 C20 C19 174.8(5)
C16 C15 C20 C10 -174.7(5)
C7 C15 C20 C10 0.0(7)
C22 C10 C20 C19 6.2(9)
C4 C10 C20 C19 -118.4(6)
C9 C10 C20 C19 133.7(6)
C22 C10 C20 C15 -179.5(5)
C4 C10 C20 C15 55.9(6)
C9 C10 C20 C15 -52.0(6)
C12 O1 C23 C24 -169.2(10)
C25 O2 C24 C23 154.8(10)
C25' O2 C24 C23 85.1(16)
O1 C23 C24 O2 52.8(16)
C24 O2 C25 C26 -129.2(8)
C25' O2 C25 C26 -12.6(12)
C26' O3 C26 C25 -6.1(10)
C31 O3 C26 C25 123.3(8)
O2 C25 C26 O3 -89.7(9)
C25 O2 C25' C26' 48.6(8)
C24 O2 C25' C26' 142.0(8)
C26 O3 C26' C25' 31.8(10)
C31 O3 C26' C25' -99.1(11)
O2 C25' C26' O3 154.2(15)
C13 O4 C27 C28 171.4(7)
C29 O5 C28 C27 176.1(7)
O4 C27 C28 O5 66.4(10)
C28 O5 C29 C30 -173.4(7)
C32 O6 C30 C29 107.4(7)
O5 C29 C30 O6 -71.8(9)
C26' O3 C31 C36 -32.2(12)
C26 O3 C31 C36 -142.4(9)
C26' O3 C31 C32 153.0(10)
C26 O3 C31 C32 42.9(11)
C30 O6 C32 C31 -152.6(6)
C30 O6 C32 C33 33.5(9)
O3 C31 C32 O6 0.0(9)
C36 C31 C32 O6 -174.7(5)
O3 C31 C32 C33 174.1(5)
C36 C31 C32 C33 -0.6(9)
O6 C32 C33 C34 174.6(5)
C31 C32 C33 C34 0.8(9)
C32 C33 C34 C35 -0.7(8)
C32 C33 C34 C37 -178.0(5)
C33 C34 C35 C36 0.5(8)
C37 C34 C35 C36 178.1(5)
C33 C34 C35 C40 -178.8(5)
C37 C34 C35 C40 -1.2(7)
C34 C35 C36 C31 -0.4(9)
C40 C35 C36 C31 178.8(5)
O3 C31 C36 C35 -174.4(5)
C32 C31 C36 C35 0.4(9)
C33 C34 C37 C41 -2.2(8)
C35 C34 C37 C41 -179.6(5)
C33 C34 C37 C38 123.7(6)
C35 C34 C37 C38 -53.7(6)
C33 C34 C37 C47 -126.8(6)
C35 C34 C37 C47 55.8(6)
C41 C37 C38 C43 2.6(8)
C34 C37 C38 C43 -123.5(6)
C47 C37 C38 C43 128.6(6)
C41 C37 C38 C39 -179.7(5)
C34 C37 C38 C39 54.1(6)
C47 C37 C38 C39 -53.8(6)
C43 C38 C39 C46 -1.7(8)
C37 C38 C39 C46 -179.6(5)
C43 C38 C39 C40 178.4(5)
C37 C38 C39 C40 0.6(7)
C38 C39 C40 C52 53.7(6)
C46 C39 C40 C52 -126.1(6)
C38 C39 C40 C42 -178.9(5)
C46 C39 C40 C42 1.3(8)
C38 C39 C40 C35 -55.8(6)
C46 C39 C40 C35 124.4(6)
C36 C35 C40 C52 126.6(6)
C34 C35 C40 C52 -54.1(6)
C36 C35 C40 C39 -123.4(6)
C34 C35 C40 C39 55.8(6)
C36 C35 C40 C42 0.7(8)
C34 C35 C40 C42 -180.0(5)
C39 C38 C43 C44 0.6(9)
C37 C38 C43 C44 178.1(5)
C38 C43 C44 C45 1.0(9)
C43 C44 C45 C46 -1.4(10)
C44 C45 C46 C39 0.2(9)
C38 C39 C46 C45 1.4(9)
C40 C39 C46 C45 -178.8(6)
C41 C37 C47 C48 -2.3(7)
C34 C37 C47 C48 122.8(5)
C38 C37 C47 C48 -128.4(5)
C41 C37 C47 C52 178.8(5)
C34 C37 C47 C52 -56.1(5)
C38 C37 C47 C52 52.7(6)
C52 C47 C48 C49 -0.1(8)
C37 C47 C48 C49 -178.9(5)
C47 C48 C49 C50 -2.7(8)
C47 C48 C49 O7 174.9(4)
C53 O7 C49 C50 -109.9(7)
C53 O7 C49 C48 72.4(7)
C57 O10 C50 C49 153.9(7)
C57 O10 C50 C51 -29.1(9)
C48 C49 C50 O10 -179.2(5)
O7 C49 C50 O10 3.1(8)
C48 C49 C50 C51 3.7(8)
O7 C49 C50 C51 -174.0(5)
O10 C50 C51 C52 -178.8(5)
C49 C50 C51 C52 -1.8(8)
C48 C47 C52 C51 1.8(8)
C37 C47 C52 C51 -179.2(5)
C48 C47 C52 C40 -177.5(5)
C37 C47 C52 C40 1.4(7)
C50 C51 C52 C47 -0.9(8)
C50 C51 C52 C40 178.4(5)
C39 C40 C52 C47 -54.8(6)
C42 C40 C52 C47 178.4(5)
C35 C40 C52 C47 54.2(6)
C39 C40 C52 C51 125.9(6)
C42 C40 C52 C51 -0.9(8)
C35 C40 C52 C51 -125.1(6)
C49 O7 C53 C54 177.0(6)
C55 O8 C54 C53 118.8(6)
O7 C53 C54 O8 -82.0(7)
C54 O8 C55 C56 -85.2(8)
O8 C55 C56 O9 -177.9(6)
C6 O9 C56 C55 -157.5(6)
C50 O10 C57 C58' 114.9(15)
C50 O10 C57 C58 -172.5(9)
C58' C57 C58 O11 37.3(12)
O10 C57 C58 O11 -75.0(11)
C59 O11 C58 C57 177.5(10)
C58 O11 C59 O11' -35.0(8)
C58 O11 C59 C60 -143.2(9)
C1 O12 C60 C59 -94.9(8)
O11 C59 C60 O12 61.3(11)
O11' C59 C60 O12 -13.6(14)
C63 N1 C62 C61 68.4(9)
C67 N1 C62 C61 -110.2(8)
O13 C61 C62 N1 64.9(9)
C67 N1 C63 C64 -0.8(12)
C62 N1 C63 C64 -179.4(7)
N1 C63 C64 C65 -0.4(12)
C63 C64 C65 C66 1.1(10)
C63 C64 C65 C68 -178.5(6)
C64 C65 C66 C67 -0.6(10)
C68 C65 C66 C67 178.9(6)
C63 N1 C67 C66 1.3(11)
C62 N1 C67 C66 179.8(7)
C65 C66 C67 N1 -0.5(11)
C64 C65 C68 C69 -8.5(9)
C66 C65 C68 C69 172.0(6)
C64 C65 C68 C72 168.9(6)
C66 C65 C68 C72 -10.6(9)
C72 C68 C69 C70 1.2(9)
C65 C68 C69 C70 178.7(6)
C71 N2 C70 C69 1.0(10)
C73 N2 C70 C69 -174.4(6)
C68 C69 C70 N2 -1.6(10)
C70 N2 C71 C72 0.0(10)
C73 N2 C71 C72 175.6(6)
N2 C71 C72 C68 -0.4(10)
C69 C68 C72 C71 -0.2(9)
C65 C68 C72 C71 -177.7(6)
C70 N2 C73 C74 -39.2(9)
C71 N2 C73 C74 145.2(7)
N2 C73 C74 O14 75.5(9)
C81 N3 C76 C75 -101.6(8)
C77 N3 C76 C75 74.5(8)
O15 C75 C76 N3 60.4(9)
C81 N3 C77 C78 1.2(10)
C76 N3 C77 C78 -175.0(6)
N3 C77 C78 C79 -0.9(10)
C77 C78 C79 C80 -0.5(9)
C77 C78 C79 C82 175.8(6)
C78 C79 C80 C81 1.6(10)
C82 C79 C80 C81 -174.7(6)
C77 N3 C81 C80 0.0(10)
C76 N3 C81 C80 176.2(7)
C79 C80 C81 N3 -1.4(12)
C78 C79 C82 C86 -169.3(6)
C80 C79 C82 C86 6.8(9)
C78 C79 C82 C83 9.0(9)
C80 C79 C82 C83 -174.9(6)
C86 C82 C83 C84 2.5(9)
C79 C82 C83 C84 -175.9(6)
C85 N4 C84 C83 -2.9(9)
C87 N4 C84 C83 178.6(6)
C82 C83 C84 N4 0.4(10)
C84 N4 C85 C86 2.3(9)
C87 N4 C85 C86 -179.2(6)
N4 C85 C86 C82 0.8(10)
C83 C82 C86 C85 -3.1(9)
C79 C82 C86 C85 175.3(6)
C84 N4 C87 C88 98.1(8)
C85 N4 C87 C88 -80.4(8)
N4 C87 C88 O16 -62.9(9)
